data_8101590
loop_
_publ_author_name
'Haus\"uhl, Eiken'
'Giester, Gerald'
'Tillmanns, Ekkehart'

_publ_section_title
;
Crystal structure of the low temperature phase of bis(butylamine) 
zirconium bis(nitrilotriacetate) dihydrate, [NH~3~(CH~2~)~4~]~2~Zr
[N(CH~2~COO)~3~]~2~ &#x00B7;2H~2~O
;
_journal_issue 4
_journal_name_full 'Zeitschrift f\"ur Kristallographie - New Crystal Structures'
_journal_page_first 571
_journal_page_last 573
_journal_volume 214
_journal_year 1999
_chemical_formula_structural '(N H3 (C H2)4)2 Zr (N(C H2 C O O)3)2 (H2 O)2'
_chemical_formula_sum 'C20 H40 N4 O14 Zr'
_chemical_formula_weight 651.78
_chemical_name_common
;
bis(butylamine) zirconium bis(nitrilotriacetate) dihydrate
;
_space_group_IT_number 19
_symmetry_cell_setting orthorhombic
_symmetry_space_group_name_Hall 'P 2ac 2ab'
_symmetry_space_group_name_H-M 'P 21 21 21'
_cell_angle_alpha 90.00
_cell_angle_beta 90.00
_cell_angle_gamma 90.00
_cell_formula_units_Z 4
_cell_length_a 10.054(2)
_cell_length_b 13.010(3)
_cell_length_c 20.870(4)
_cell_measurement_temperature 100(2)
_cell_volume 2729.8(10)
_diffrn_ambient_temperature 100(2)
_exptl_crystal_density_diffrn 1.586
_exptl_crystal_density_meas 1.5110(10)
_exptl_crystal_density_meas_temp 293
_refine_ls_R_factor_obs 0.0233
_refine_ls_wR_factor_obs 0.0467
_cod_depositor_comments
;
The following automatic conversions were performed:

Tag '_exptl_crystal_density_meas' value '1.511(1) at 293 K' was
modified to '1.5110(10)'. New tag '_exptl_crystal_density_meas_temp'
was created. The value of new tag set to - '293'.

Automatic conversion script
Id: cif_fix_values 3130 2015-03-20 13:55:49Z robertas 
;
_cod_database_code 8101590

loop_
_symmetry_equiv_pos_as_xyz
'x, y, z'
'-x+1/2, -y, z+1/2'
'-x, y+1/2, -z+1/2'
'x+1/2, -y+1/2, -z'

loop_
_atom_site_aniso_label
_atom_site_aniso_U_11
_atom_site_aniso_U_22
_atom_site_aniso_U_33
_atom_site_aniso_U_23
_atom_site_aniso_U_13
_atom_site_aniso_U_12
Zr1 0.00714(3) 0.00743(3) 0.00785(3) -0.00107(3) -0.00016(3) 0.00051(3)
N1 0.0108(3) 0.0123(3) 0.0101(3) 0.0003(3) 0.0006(3) 0.0004(3)
N2 0.0089(3) 0.0116(3) 0.0109(3) -0.0028(3) 0.0005(3) -0.0012(3)
N3 0.0119(3) 0.0148(4) 0.0131(4) 0.0015(3) 0.0001(3) -0.0019(3)
N4 0.0155(4) 0.0157(4) 0.0163(4) 0.0008(3) -0.0023(3) -0.0015(3)
C11 0.0109(4) 0.0176(4) 0.0109(4) 0.0006(3) -0.0003(3) 0.0023(3)
C12 0.0086(3) 0.0185(4) 0.0135(4) 0.0018(3) 0.0010(3) 0.0017(3)
C13 0.0166(4) 0.0095(4) 0.0172(4) 0.0009(3) -0.0003(4) 0.0020(3)
C14 0.0127(4) 0.0104(4) 0.0116(4) 0.0008(3) 0.0006(3) -0.0002(3)
C15 0.0107(4) 0.0112(4) 0.0116(4) -0.0023(3) 0.0014(3) -0.0002(3)
C16 0.0134(4) 0.0106(4) 0.0187(4) -0.0016(3) 0.0016(3) 0.0003(3)
C21 0.0113(4) 0.0166(4) 0.0135(4) -0.0065(3) -0.0014(3) -0.0001(3)
C22 0.0108(4) 0.0139(4) 0.0146(4) -0.0036(3) 0.0037(3) -0.0007(3)
C23 0.0173(4) 0.0098(4) 0.0156(4) -0.0006(3) 0.0018(4) 0.0026(3)
C24 0.0120(4) 0.0109(4) 0.0109(4) -0.0009(3) -0.0004(3) -0.0002(3)
C25 0.0099(4) 0.0117(4) 0.0114(4) 0.0011(3) -0.0005(3) 0.0009(3)
C26 0.0100(4) 0.0108(4) 0.0139(4) -0.0003(3) -0.0002(3) 0.0004(3)
C31 0.0132(4) 0.0178(4) 0.0147(4) -0.0017(4) 0.0015(3) -0.0005(3)
C32 0.0122(4) 0.0222(5) 0.0147(4) 0.0001(4) 0.0006(3) -0.0043(3)
C33 0.0182(5) 0.0164(4) 0.0171(5) 0.0008(4) 0.0027(4) -0.0033(4)
C34 0.0193(5) 0.0289(6) 0.0257(5) 0.0049(5) -0.0066(4) -0.0017(5)
C41 0.0183(4) 0.0131(4) 0.0144(4) 0.0009(3) -0.0026(4) -0.0008(3)
C42 0.0143(4) 0.0148(4) 0.0121(4) -0.0009(3) 0.0000(3) -0.0003(3)
C43 0.0161(4) 0.0152(4) 0.0147(4) -0.0002(3) 0.0008(4) -0.0010(4)
C44 0.0200(5) 0.0172(5) 0.0204(5) -0.0012(4) 0.0008(4) -0.0041(4)
O14A 0.0189(3) 0.0179(3) 0.0097(3) 0.0013(2) 0.0020(2) 0.0032(3)
O14B 0.0107(3) 0.0158(3) 0.0113(3) 0.0018(3) 0.0006(2) 0.0014(2)
O15A 0.0120(3) 0.0206(4) 0.0137(3) 0.0001(3) 0.0039(3) 0.0007(3)
O15B 0.0116(3) 0.0154(3) 0.0109(3) -0.0007(2) 0.0013(2) 0.0040(2)
O16A 0.0247(4) 0.0132(3) 0.0384(5) -0.0110(3) -0.0075(4) 0.0025(3)
O16B 0.0139(3) 0.0102(3) 0.0208(4) -0.0035(3) -0.0034(3) 0.0020(2)
O24A 0.0133(3) 0.0172(3) 0.0188(3) -0.0060(3) -0.0036(3) -0.0017(3)
O24B 0.0105(3) 0.0121(3) 0.0130(3) -0.0040(2) 0.0006(2) -0.0003(2)
O25A 0.0095(3) 0.0181(4) 0.0185(3) -0.0017(3) 0.0020(3) -0.0013(2)
O25B 0.0092(2) 0.0136(3) 0.0141(3) -0.0037(3) -0.0003(3) 0.0009(2)
O26A 0.0241(4) 0.0161(4) 0.0163(3) 0.0025(3) -0.0037(3) 0.0062(3)
O26B 0.0153(3) 0.0115(3) 0.0116(3) -0.0001(3) 0.0002(2) 0.0039(2)
OW1 0.0172(4) 0.0334(5) 0.0170(4) -0.0011(3) 0.0010(3) -0.0071(3)
OW2 0.0151(4) 0.0249(4) 0.0173(3) -0.0038(3) -0.0005(3) 0.0049(3)

loop_
_atom_site_label
_atom_site_type_symbol
_atom_site_fract_x
_atom_site_fract_y
_atom_site_fract_z
_atom_site_U_iso_or_equiv
_atom_site_thermal_displace_type
_atom_site_occupancy
_atom_site_calc_flag
_atom_site_refinement_flags
_atom_site_disorder_assembly
_atom_site_disorder_group
Zr1 Zr 0.356687(8) -0.054974(6) 0.907108(4) 0.00748(2) Uani 1 d . . .
N1 N 0.52864(8) -0.17550(7) 0.94585(4) 0.01108(14) Uani 1 d . . .
N2 N 0.25277(8) 0.10139(6) 0.95403(4) 0.01045(13) Uani 1 d . . .
N3 N 0.97748(9) -0.19019(7) 0.82359(4) 0.01326(15) Uani 1 d . . .
N4 N 0.55303(9) -0.06285(8) 0.68286(4) 0.01585(15) Uani 1 d . . .
C11 C 0.54084(10) -0.16257(8) 1.01601(5) 0.01313(17) Uani 1 d . . .
C12 C 0.65569(9) -0.15261(8) 0.91262(5) 0.01353(16) Uani 1 d . . .
C13 C 0.48057(11) -0.28134(8) 0.93040(5) 0.01444(18) Uani 1 d . . .
C14 C 0.40658(10) -0.13377(7) 1.04459(5) 0.01156(16) Uani 1 d . . .
C15 C 0.63027(10) -0.10838(7) 0.84641(4) 0.01117(15) Uani 1 d . . .
C16 C 0.37493(10) -0.28488(7) 0.87807(5) 0.01424(17) Uani 1 d . . .
C21 C 0.34387(10) 0.14399(8) 1.00312(5) 0.01382(16) Uani 1 d . . .
C22 C 0.12348(9) 0.07249(7) 0.98263(5) 0.01312(17) Uani 1 d . . .
C23 C 0.23308(10) 0.17668(7) 0.90096(5) 0.01426(17) Uani 1 d . . .
C24 C 0.48787(10) 0.11732(7) 0.98817(5) 0.01129(16) Uani 1 d . . .
C25 C 0.05942(9) -0.01514(7) 0.94609(5) 0.01101(15) Uani 1 d . . .
C26 C 0.25093(10) 0.13179(7) 0.83434(5) 0.01156(15) Uani 1 d . . .
C31 C 1.05210(10) -0.20512(8) 0.76227(5) 0.01520(18) Uani 1 d . . .
C32 C 1.10500(10) -0.10305(9) 0.73784(5) 0.01639(18) Uani 1 d . . .
C33 C 0.99983(11) -0.02081(9) 0.72540(5) 0.01723(19) Uani 1 d . . .
C34 C 0.90468(12) -0.04818(11) 0.67116(6) 0.0246(2) Uani 1 d . . .
C41 C 0.49753(11) -0.16590(8) 0.69932(5) 0.01526(17) Uani 1 d . . .
C42 C 0.40558(10) -0.20854(8) 0.64821(5) 0.01376(17) Uani 1 d . . .
C43 C 0.34521(11) -0.31061(8) 0.67112(5) 0.01534(17) Uani 1 d . . .
C44 C 0.22868(12) -0.34672(9) 0.63040(6) 0.0192(2) Uani 1 d . . .
O14A O 0.38826(7) -0.14178(6) 1.10299(3) 0.01548(14) Uani 1 d . . .
O14B O 0.31899(7) -0.09855(6) 1.00547(3) 0.01261(13) Uani 1 d . . .
O15A O 0.71983(7) -0.10561(6) 0.80581(4) 0.01542(14) Uani 1 d . . .
O15B O 0.51359(7) -0.07160(6) 0.83710(3) 0.01263(13) Uani 1 d . . .
O16A O 0.35472(10) -0.36347(6) 0.84829(5) 0.02545(18) Uani 1 d . . .
O16B O 0.30618(7) -0.20056(6) 0.87170(4) 0.01494(14) Uani 1 d . . .
O24A O 0.57786(8) 0.16422(6) 1.01539(4) 0.01642(14) Uani 1 d . . .
O24B O 0.50582(7) 0.04157(5) 0.94901(3) 0.01185(13) Uani 1 d . . .
O25A O -0.05807(7) -0.03752(6) 0.95570(4) 0.01536(14) Uani 1 d . . .
O25B O 0.13666(6) -0.06447(5) 0.90744(3) 0.01231(11) Uani 1 d . . .
O26A O 0.21449(8) 0.18048(6) 0.78721(4) 0.01884(15) Uani 1 d . . .
O26B O 0.31328(7) 0.04523(6) 0.83119(3) 0.01280(12) Uani 1 d . . .
OW1 O 0.67070(8) -0.42979(7) 0.82355(4) 0.02253(17) Uani 1 d . . .
OW2 O 0.82919(8) 0.08416(7) 1.05418(4) 0.01907(16) Uani 1 d . . .
H11A H 0.5763(15) -0.2247(12) 1.0366(7) 0.017(3) Uiso 1 d . . .
H11B H 0.5988(15) -0.1094(11) 1.0252(7) 0.016(3) Uiso 1 d . . .
H12A H 0.7018(15) -0.1004(12) 0.9352(7) 0.018(4) Uiso 1 d . . .
H12B H 0.7149(14) -0.2115(11) 0.9122(7) 0.018(3) Uiso 1 d . . .
H13A H 0.4411(17) -0.3091(13) 0.9693(8) 0.031(4) Uiso 1 d . . .
H13B H 0.5586(16) -0.3249(12) 0.9184(8) 0.025(4) Uiso 1 d . . .
H21A H 0.3350(15) 0.2159(11) 1.0079(7) 0.017(4) Uiso 1 d . . .
H21B H 0.3257(15) 0.1132(11) 1.0443(7) 0.019(4) Uiso 1 d . . .
H22A H 0.1415(16) 0.0445(12) 1.0252(8) 0.029(4) Uiso 1 d . . .
H22B H 0.0623(15) 0.1319(12) 0.9869(7) 0.020(4) Uiso 1 d . . .
H23A H 0.1527(14) 0.2080(10) 0.9032(7) 0.014(3) Uiso 1 d . . .
H23B H 0.3001(16) 0.2319(12) 0.9048(8) 0.024(4) Uiso 1 d . . .
H3A H 0.8960(16) -0.1586(13) 0.8158(8) 0.026(4) Uiso 1 d . . .
H3B H 0.9581(17) -0.2533(13) 0.8438(8) 0.030(4) Uiso 1 d . . .
H3C H 1.0266(18) -0.1495(14) 0.8515(9) 0.034(5) Uiso 1 d . . .
H31A H 1.1271(15) -0.2536(12) 0.7732(7) 0.021(4) Uiso 1 d . . .
H31B H 0.9915(17) -0.2335(13) 0.7330(8) 0.025(4) Uiso 1 d . . .
H32A H 1.1735(15) -0.0765(12) 0.7673(7) 0.021(4) Uiso 1 d . . .
H32B H 1.1570(18) -0.1168(13) 0.6964(8) 0.032(4) Uiso 1 d . . .
H33A H 1.0454(16) 0.0444(14) 0.7178(8) 0.029(4) Uiso 1 d . . .
H33B H 0.9481(14) -0.0067(11) 0.7647(7) 0.012(3) Uiso 1 d . . .
H34A H 0.8530(19) -0.1118(13) 0.6813(8) 0.034(4) Uiso 1 d . . .
H34B H 0.8406(19) 0.0089(14) 0.6627(8) 0.034(5) Uiso 1 d . . .
H34C H 0.9589(17) -0.0603(14) 0.6289(8) 0.032(4) Uiso 1 d . . .
H4A H 0.6068(18) -0.0455(14) 0.7148(8) 0.036(5) Uiso 1 d . . .
H4B H 0.6011(17) -0.0631(14) 0.6450(8) 0.034(4) Uiso 1 d . . .
H4C H 0.4859(18) -0.0145(13) 0.6808(8) 0.030(4) Uiso 1 d . . .
H41A H 0.4493(16) -0.1565(13) 0.7385(8) 0.024(4) Uiso 1 d . . .
H41B H 0.5763(16) -0.2109(12) 0.7073(7) 0.021(4) Uiso 1 d . . .
H42A H 0.3319(14) -0.1558(11) 0.6401(7) 0.015(3) Uiso 1 d . . .
H42B H 0.4544(15) -0.2149(12) 0.6049(7) 0.022(4) Uiso 1 d . . .
H43A H 0.3178(14) -0.3010(11) 0.7179(7) 0.016(4) Uiso 1 d . . .
H43B H 0.4159(16) -0.3637(12) 0.6721(7) 0.024(4) Uiso 1 d . . .
H44A H 0.1534(18) -0.2966(12) 0.6288(7) 0.028(4) Uiso 1 d . . .
H44B H 0.2556(17) -0.3571(13) 0.5867(8) 0.032(4) Uiso 1 d . . .
H44C H 0.1911(17) -0.4115(13) 0.6462(8) 0.031(4) Uiso 1 d . . .
HW1A H 0.698(2) -0.4012(16) 0.7862(10) 0.052(6) Uiso 1 d . . .
HW1B H 0.7346(18) -0.4115(13) 0.8485(8) 0.030(4) Uiso 1 d . . .
HW2A H 0.7491(19) 0.1049(13) 1.0417(8) 0.030(4) Uiso 1 d . . .
HW2B H 0.857(2) 0.0430(14) 1.0255(9) 0.042(5) Uiso 1 d . . .

loop_
_geom_bond_atom_site_label_1
_geom_bond_atom_site_label_2
_geom_bond_distance
_geom_bond_site_symmetry_2
_geom_bond_publ_flag
Zr1 O16B 2.0956(8) . ?
Zr1 O26B 2.0977(8) . ?
Zr1 O24B 2.1425(8) . ?
Zr1 O15B 2.1610(7) . ?
Zr1 O14B 2.1631(8) . ?
Zr1 O25B 2.2156(8) . ?
Zr1 N1 2.4701(9) . ?
Zr1 N2 2.4877(9) . ?
N1 C11 1.4790(13) . ?
N1 C12 1.4836(13) . ?
N1 C13 1.4945(14) . ?
N2 C22 1.4789(12) . ?
N2 C21 1.4819(13) . ?
N2 C23 1.4918(13) . ?
N3 C31 1.4961(14) . ?
N3 H3A 0.931(17) . ?
N3 H3B 0.944(18) . ?
N3 H3C 0.929(18) . ?
N4 C41 1.4922(15) . ?
N4 H4A 0.887(18) . ?
N4 H4B 0.927(18) . ?
N4 H4C 0.924(18) . ?
C11 C14 1.5227(14) . ?
C11 H11A 0.983(15) . ?
C11 H11B 0.925(15) . ?
C12 C15 1.5186(14) . ?
C12 H12A 0.947(15) . ?
C12 H12B 0.970(15) . ?
C13 C16 1.5240(15) . ?
C13 H13A 0.973(18) . ?
C13 H13B 1.000(16) . ?
C14 O14A 1.2370(12) . ?
C14 O14B 1.2854(12) . ?
C15 O15A 1.2368(12) . ?
C15 O15B 1.2818(12) . ?
C16 O16A 1.2136(13) . ?
C16 O16B 1.3034(12) . ?
C21 C24 1.5211(14) . ?
C21 H21A 0.945(15) . ?
C21 H21B 0.966(15) . ?
C22 C25 1.5154(14) . ?
C22 H22A 0.978(16) . ?
C22 H22B 0.992(15) . ?
C23 C26 1.5187(14) . ?
C23 H23A 0.906(14) . ?
C23 H23B 0.988(16) . ?
C24 O24A 1.2304(12) . ?
C24 O24B 1.2930(12) . ?
C25 O25A 1.2330(12) . ?
C25 O25B 1.2906(11) . ?
C26 O26A 1.2260(12) . ?
C26 O26B 1.2906(12) . ?
C31 C32 1.5186(16) . ?
C31 H31A 1.009(16) . ?
C31 H31B 0.938(17) . ?
C32 C33 1.5264(16) . ?
C32 H32A 0.986(15) . ?
C32 H32B 1.026(17) . ?
C33 C34 1.5242(17) . ?
C33 H33A 0.977(18) . ?
C33 H33B 0.988(14) . ?
C34 H34A 1.000(18) . ?
C34 H34B 0.999(18) . ?
C34 H34C 1.049(17) . ?
C41 C42 1.5166(15) . ?
C41 H41A 0.959(16) . ?
C41 H41B 0.999(16) . ?
C42 C43 1.5363(15) . ?
C42 H42A 1.024(14) . ?
C42 H42B 1.031(15) . ?
C43 C44 1.5217(16) . ?
C43 H43A 1.023(14) . ?
C43 H43B 0.992(16) . ?
C44 H44A 0.999(17) . ?
C44 H44B 0.961(17) . ?
C44 H44C 0.980(17) . ?
OW1 HW1A 0.91(2) . ?
OW1 HW1B 0.861(18) . ?
OW2 HW2A 0.889(19) . ?
OW2 HW2B 0.85(2) . ?
